data_1507073
loop_
_publ_author_name
'Nummelin, Sami'
'Falabu, Desz\"o'
'Shivanyuk, Alexander'
'Rissanen, Kari'

_publ_section_title
;
 Alkoxy-, acyloxy-, and bromomethylation of resorcinarenes.
;
_journal_issue 17
_journal_name_full 'Organic letters'
_journal_page_first 2869
_journal_page_last 2872
_journal_paper_doi 10.1021/ol049179z
_journal_volume 6
_journal_year 2004
_chemical_formula_sum 'C65.1 H72 Cl O25.1'
_chemical_formula_weight 1291.48
_chemical_name_systematic
;
 ?
;
_space_group_IT_number 15
_symmetry_cell_setting monoclinic
_symmetry_space_group_name_Hall '-C 2yc'
_symmetry_space_group_name_H-M 'C 1 2/c 1'
_atom_sites_solution_hydrogens geom
_atom_sites_solution_primary direct
_atom_sites_solution_secondary difmap
_audit_creation_method SHELXL-97
_cell_angle_alpha 90.00
_cell_angle_beta 103.2400(10)
_cell_angle_gamma 90.00
_cell_formula_units_Z 4
_cell_length_a 17.9079(4)
_cell_length_b 16.9690(4)
_cell_length_c 22.4574(3)
_cell_measurement_reflns_used all
_cell_measurement_temperature 173(2)
_cell_volume 6642.9(2)
_computing_structure_refinement 'SHELXL-97 (Sheldrick, 1997)'
_diffrn_ambient_temperature 173(2)
_diffrn_measured_fraction_theta_full 0.994
_diffrn_measured_fraction_theta_max 0.994
_diffrn_measurement_device_type 'kappa CCD'
_diffrn_radiation_monochromator graphite
_diffrn_radiation_source 'fine-focus sealed tube'
_diffrn_radiation_type MoK\a
_diffrn_radiation_wavelength 0.71073
_diffrn_reflns_av_R_equivalents 0.0302
_diffrn_reflns_av_sigmaI/netI 0.0503
_diffrn_reflns_limit_h_max 23
_diffrn_reflns_limit_h_min -23
_diffrn_reflns_limit_k_max 20
_diffrn_reflns_limit_k_min -22
_diffrn_reflns_limit_l_max 28
_diffrn_reflns_limit_l_min -28
_diffrn_reflns_number 13743
_diffrn_reflns_theta_full 27.46
_diffrn_reflns_theta_max 27.46
_diffrn_reflns_theta_min 3.02
_exptl_absorpt_coefficient_mu 0.138
_exptl_absorpt_correction_type none
_exptl_crystal_colour colorless
_exptl_crystal_density_diffrn 1.291
_exptl_crystal_density_method 'not measured'
_exptl_crystal_description block
_exptl_crystal_F_000 2722
_exptl_crystal_size_max 0.50
_exptl_crystal_size_mid 0.40
_exptl_crystal_size_min 0.40
_refine_diff_density_max 0.759
_refine_diff_density_min -0.285
_refine_diff_density_rms 0.064
_refine_ls_extinction_method none
_refine_ls_goodness_of_fit_ref 1.046
_refine_ls_hydrogen_treatment mixed
_refine_ls_matrix_type full
_refine_ls_number_parameters 454
_refine_ls_number_reflns 7552
_refine_ls_number_restraints 0
_refine_ls_restrained_S_all 1.046
_refine_ls_R_factor_all 0.0975
_refine_ls_R_factor_gt 0.0633
_refine_ls_shift/su_max 0.000
_refine_ls_shift/su_mean 0.000
_refine_ls_structure_factor_coef Fsqd
_refine_ls_weighting_details 'calc w=1/[\s^2^(Fo^2^)+(0.0983P)^2^+8.6734P] where P=(Fo^2^+2Fc^2^)/3'
_refine_ls_weighting_scheme calc
_refine_ls_wR_factor_gt 0.1745
_refine_ls_wR_factor_ref 0.1975
_reflns_number_gt 5230
_reflns_number_total 7552
_reflns_threshold_expression >2sigma(I)
_cod_data_source_file ol049179zsi20040505_071334.cif
_cod_data_source_block als036
_cod_original_sg_symbol_H-M C2/c
_cod_original_formula_sum 'C65.10 H72 Cl O25.10'
_cod_database_code 1507073

loop_
_symmetry_equiv_pos_as_xyz
'x, y, z'
'-x, y, -z+1/2'
'x+1/2, y+1/2, z'
'-x+1/2, y+1/2, -z+1/2'
'-x, -y, -z'
'x, -y, z-1/2'
'-x+1/2, -y+1/2, -z'
'x+1/2, -y+1/2, z-1/2'

loop_
_atom_site_label
_atom_site_type_symbol
_atom_site_fract_x
_atom_site_fract_y
_atom_site_fract_z
_atom_site_U_iso_or_equiv
_atom_site_adp_type
_atom_site_occupancy
_atom_site_symmetry_multiplicity
_atom_site_calc_flag
_atom_site_refinement_flags
C1 C 0.18232(12) 0.72473(13) 0.20022(9) 0.0247(4) Uani 1 1 d .
H1 H 0.2236 0.6897 0.1918 0.030 Uiso 1 1 calc R
C1A C 0.21449(13) 0.80916(14) 0.20524(10) 0.0308(5) Uani 1 1 d .
H1A1 H 0.2224 0.8257 0.1649 0.037 Uiso 1 1 calc R
H1A2 H 0.1764 0.8453 0.2163 0.037 Uiso 1 1 calc R
C1B C 0.28941(16) 0.81651(18) 0.25228(13) 0.0477(7) Uani 1 1 d .
H1B1 H 0.2807 0.8062 0.2931 0.071 Uiso 1 1 calc R
H1B2 H 0.3098 0.8699 0.2510 0.071 Uiso 1 1 calc R
H1B3 H 0.3263 0.7782 0.2433 0.071 Uiso 1 1 calc R
C2 C 0.16384(12) 0.69510(13) 0.25934(9) 0.0244(5) Uani 1 1 d .
C3 C 0.17496(12) 0.61688(13) 0.27654(9) 0.0245(5) Uani 1 1 d .
C3A C 0.27100(15) 0.55778(16) 0.23447(11) 0.0356(6) Uani 1 1 d .
C3B C 0.28253(19) 0.49779(17) 0.18908(13) 0.0485(7) Uani 1 1 d .
H3B1 H 0.2567 0.5150 0.1479 0.073 Uiso 1 1 calc R
H3B2 H 0.2610 0.4473 0.1981 0.073 Uiso 1 1 calc R
H3B3 H 0.3375 0.4915 0.1914 0.073 Uiso 1 1 calc R
C4 C 0.16428(12) 0.58766(13) 0.33196(10) 0.0257(5) Uani 1 1 d .
C4A C 0.17575(14) 0.50145(14) 0.34721(11) 0.0332(5) Uani 1 1 d .
H4A1 H 0.1558 0.4893 0.3838 0.040 Uiso 1 1 calc R
H4A2 H 0.1468 0.4694 0.3127 0.040 Uiso 1 1 calc R
C4B C 0.29289(17) 0.46861(17) 0.41768(13) 0.0445(7) Uani 1 1 d .
C4C C 0.37552(18) 0.4501(2) 0.42398(16) 0.0586(8) Uani 1 1 d .
H4C1 H 0.4044 0.4992 0.4244 0.088 Uiso 1 1 calc R
H4C2 H 0.3816 0.4174 0.3894 0.088 Uiso 1 1 calc R
H4C3 H 0.3949 0.4214 0.4623 0.088 Uiso 1 1 calc R
C5 C 0.14176(12) 0.64134(14) 0.37130(9) 0.0246(5) Uani 1 1 d .
C5A C 0.19030(15) 0.62233(16) 0.47759(11) 0.0362(6) Uani 1 1 d .
C5B C 0.17319(19) 0.5816(2) 0.53158(12) 0.0530(8) Uani 1 1 d .
H5B1 H 0.1868 0.5257 0.5306 0.079 Uiso 1 1 calc R
H5B2 H 0.1184 0.5865 0.5305 0.079 Uiso 1 1 calc R
H5B3 H 0.2032 0.6057 0.5692 0.079 Uiso 1 1 calc R
C6 C 0.12645(12) 0.72032(13) 0.35637(9) 0.0238(4) Uani 1 1 d .
C7 C 0.13787(12) 0.74520(13) 0.29993(9) 0.0250(5) Uani 1 1 d .
H7 H 0.1275 0.7987 0.2885 0.030 Uiso 1 1 calc R
C8 C 0.09816(12) 0.77494(14) 0.40054(10) 0.0259(5) Uani 1 1 d .
H8 H 0.1335 0.7683 0.4417 0.031 Uiso 1 1 calc R
C8A C 0.09960(14) 0.86222(14) 0.38326(11) 0.0318(5) Uani 1 1 d .
H8A1 H 0.1504 0.8748 0.3753 0.038 Uiso 1 1 calc R
H8A2 H 0.0605 0.8715 0.3449 0.038 Uiso 1 1 calc R
C8B C 0.08430(16) 0.91749(16) 0.43249(12) 0.0408(6) Uani 1 1 d .
H8B1 H 0.0334 0.9065 0.4398 0.061 Uiso 1 1 calc R
H8B2 H 0.0863 0.9722 0.4190 0.061 Uiso 1 1 calc R
H8B3 H 0.1233 0.9094 0.4704 0.061 Uiso 1 1 calc R
C9 C 0.01853(12) 0.74879(13) 0.40586(9) 0.0244(5) Uani 1 1 d .
C10 C 0.00198(13) 0.72641(14) 0.46092(9) 0.0272(5) Uani 1 1 d .
C10A C 0.05817(15) 0.79352(18) 0.55317(11) 0.0394(6) Uani 1 1 d .
C10B C 0.12578(18) 0.7921(2) 0.60536(13) 0.0581(9) Uani 1 1 d .
H10A H 0.1253 0.8389 0.6308 0.087 Uiso 1 1 calc R
H10B H 0.1728 0.7918 0.5900 0.087 Uiso 1 1 calc R
H10C H 0.1241 0.7446 0.6299 0.087 Uiso 1 1 calc R
C11 C -0.06888(13) 0.69499(14) 0.46508(10) 0.0279(5) Uani 1 1 d .
C11A C -0.08203(15) 0.66539(16) 0.52511(10) 0.0355(6) Uani 1 1 d .
H11A H -0.0618 0.7040 0.5579 0.043 Uiso 1 1 calc R
H11B H -0.1377 0.6589 0.5222 0.043 Uiso 1 1 calc R
C11B C -0.00148(18) 0.5786(2) 0.59616(13) 0.0512(8) Uani 1 1 d .
C11C C 0.03135(18) 0.49805(19) 0.60645(15) 0.0562(8) Uani 1 1 d .
H11A H 0.0811 0.5004 0.6358 0.084 Uiso 1 1 calc R
H11B H 0.0383 0.4764 0.5676 0.084 Uiso 1 1 calc R
H11C H -0.0037 0.4642 0.6227 0.084 Uiso 1 1 calc R
C12 C 0.11486(12) 0.71899(13) 0.14456(9) 0.0249(5) Uani 1 1 d .
C13 C 0.12583(13) 0.69201(13) 0.08835(10) 0.0265(5) Uani 1 1 d .
C13A C 0.25336(15) 0.70315(17) 0.07448(11) 0.0368(6) Uani 1 1 d .
C13B C 0.32350(16) 0.65595(19) 0.07440(15) 0.0499(7) Uani 1 1 d .
H13A H 0.3546 0.6832 0.0501 0.075 Uiso 1 1 calc R
H13B H 0.3086 0.6040 0.0566 0.075 Uiso 1 1 calc R
H13C H 0.3535 0.6497 0.1165 0.075 Uiso 1 1 calc R
C14 C 0.04192(12) 0.74453(13) 0.14625(9) 0.0243(5) Uani 1 1 d .
H14 H 0.0324 0.7599 0.1845 0.029 Uiso 1 1 calc R
O1 O 0.19526(9) 0.56185(9) 0.23587(7) 0.0298(4) Uani 1 1 d .
O2 O 0.13046(9) 0.61239(10) 0.42722(7) 0.0297(4) Uani 1 1 d .
O3 O 0.19618(9) 0.65581(10) 0.08620(7) 0.0319(4) Uani 1 1 d .
O4 O 0.06094(9) 0.73090(11) 0.51423(7) 0.0327(4) Uani 1 1 d .
O5 O 0.24468(12) 0.77251(12) 0.06579(10) 0.0489(5) Uani 1 1 d .
O6 O 0.31896(11) 0.59903(13) 0.26461(9) 0.0519(5) Uani 1 1 d .
O7 O 0.26147(14) 0.47211(16) 0.45914(9) 0.0687(7) Uani 1 1 d .
O8 O 0.24614(12) 0.65900(14) 0.47532(9) 0.0545(6) Uani 1 1 d .
O9 O 0.25633(11) 0.48144(11) 0.35888(8) 0.0412(4) Uani 1 1 d .
O10 O 0.00636(12) 0.83965(13) 0.54418(9) 0.0522(5) Uani 1 1 d .
O11 O -0.04290(11) 0.58960(11) 0.53970(7) 0.0397(4) Uani 1 1 d .
O12 O 0.0204(5) 0.6353(5) 0.6303(4) 0.083(3) Uani 0.60 1 d P
O12A O -0.0170(9) 0.6171(9) 0.6375(5) 0.101(5) Uani 0.40 1 d P
CZ1 C 0.0000 0.9166(14) 0.7500 0.125(7) Uani 0.50 2 d SP
Cl1 Cl -0.0107(2) 0.9210(5) 0.6771(2) 0.132(3) Uani 0.25 1 d P
Cl2 Cl -0.0086(3) 1.0088(4) 0.7722(3) 0.125(2) Uani 0.25 1 d P
OZ3 O -0.0102(9) 0.8057(10) 0.7207(6) 0.113(5) Uiso 0.25 1 d P
CZ3 C 0.0000 0.7184(18) 0.7500 0.096(8) Uiso 0.25 2 d SP
OZ4 O 0.0000 0.4497(10) 0.2500 0.086(5) Uiso 0.25 2 d SP
OZ5 O -0.0841(12) 0.6893(12) 0.6795(9) 0.105(6) Uiso 0.18 1 d P
CZ5 C -0.0272(14) 0.7571(15) 0.7013(11) 0.072(6) Uiso 0.18 1 d P

loop_
_atom_site_aniso_label
_atom_site_aniso_U_11
_atom_site_aniso_U_22
_atom_site_aniso_U_33
_atom_site_aniso_U_23
_atom_site_aniso_U_13
_atom_site_aniso_U_12
C1 0.0237(10) 0.0306(12) 0.0207(10) 0.0017(8) 0.0065(8) 0.0010(9)
C1A 0.0315(12) 0.0333(13) 0.0274(11) 0.0027(9) 0.0065(9) -0.0046(10)
C1B 0.0395(15) 0.0503(17) 0.0477(16) 0.0027(13) -0.0013(12) -0.0120(13)
C2 0.0204(10) 0.0320(12) 0.0198(10) 0.0009(8) 0.0023(8) 0.0003(9)
C3 0.0235(10) 0.0289(11) 0.0212(10) -0.0035(8) 0.0056(8) 0.0022(9)
C3A 0.0369(13) 0.0377(14) 0.0326(12) -0.0010(10) 0.0088(10) 0.0078(11)
C3B 0.0630(19) 0.0410(16) 0.0482(16) -0.0090(12) 0.0269(14) 0.0062(14)
C4 0.0230(10) 0.0277(11) 0.0252(11) 0.0003(9) 0.0031(8) 0.0004(9)
C4A 0.0361(13) 0.0304(12) 0.0331(12) 0.0019(10) 0.0075(10) 0.0022(10)
C4B 0.0524(17) 0.0362(14) 0.0428(15) -0.0047(12) 0.0066(13) 0.0130(13)
C4C 0.0449(17) 0.059(2) 0.066(2) -0.0079(16) -0.0008(15) 0.0165(15)
C5 0.0209(10) 0.0332(12) 0.0194(10) 0.0027(8) 0.0036(8) -0.0001(9)
C5A 0.0361(14) 0.0429(15) 0.0272(12) 0.0036(10) 0.0021(10) 0.0106(12)
C5B 0.0637(19) 0.069(2) 0.0272(13) 0.0160(13) 0.0130(12) 0.0246(16)
C6 0.0199(10) 0.0288(11) 0.0219(10) -0.0020(8) 0.0032(8) -0.0004(9)
C7 0.0249(11) 0.0272(11) 0.0225(10) 0.0012(8) 0.0047(8) 0.0022(9)
C8 0.0243(11) 0.0316(12) 0.0214(10) -0.0021(9) 0.0045(8) 0.0011(9)
C8A 0.0328(12) 0.0313(13) 0.0332(12) -0.0043(10) 0.0112(10) -0.0030(10)
C8B 0.0436(15) 0.0352(14) 0.0443(14) -0.0124(11) 0.0118(12) 0.0006(12)
C9 0.0254(11) 0.0264(11) 0.0221(10) -0.0022(8) 0.0069(8) 0.0035(9)
C10 0.0264(11) 0.0346(12) 0.0200(10) -0.0005(9) 0.0038(8) 0.0072(10)
C10A 0.0407(14) 0.0554(17) 0.0224(11) -0.0047(11) 0.0080(10) 0.0002(13)
C10B 0.0533(18) 0.084(2) 0.0307(14) -0.0057(15) -0.0032(12) -0.0038(17)
C11 0.0310(12) 0.0324(12) 0.0228(10) 0.0022(9) 0.0115(9) 0.0078(10)
C11A 0.0354(13) 0.0461(15) 0.0267(11) 0.0085(10) 0.0107(10) 0.0107(11)
C11B 0.0537(18) 0.0552(19) 0.0384(15) 0.0116(14) -0.0027(13) 0.0034(15)
C11C 0.0499(18) 0.0542(19) 0.0606(19) 0.0237(15) 0.0049(14) 0.0039(15)
C12 0.0267(11) 0.0270(11) 0.0212(10) 0.0012(8) 0.0061(8) -0.0024(9)
C13 0.0263(11) 0.0281(11) 0.0267(11) -0.0007(9) 0.0097(9) -0.0016(9)
C13A 0.0347(13) 0.0465(16) 0.0328(13) -0.0049(11) 0.0149(10) -0.0062(12)
C13B 0.0363(15) 0.0573(19) 0.0604(18) -0.0022(14) 0.0199(13) 0.0026(13)
C14 0.0270(11) 0.0267(11) 0.0196(10) -0.0012(8) 0.0065(8) -0.0014(9)
O1 0.0332(9) 0.0300(9) 0.0265(8) -0.0050(6) 0.0072(6) 0.0022(7)
O2 0.0291(8) 0.0387(9) 0.0219(7) 0.0053(6) 0.0070(6) 0.0031(7)
O3 0.0314(9) 0.0362(9) 0.0311(8) -0.0028(7) 0.0134(7) 0.0008(7)
O4 0.0296(8) 0.0488(11) 0.0184(7) -0.0010(7) 0.0025(6) 0.0078(7)
O5 0.0506(12) 0.0416(12) 0.0632(13) 0.0000(9) 0.0308(10) -0.0059(9)
O6 0.0314(10) 0.0651(14) 0.0574(12) -0.0203(10) 0.0063(9) 0.0035(9)
O7 0.0705(15) 0.0943(19) 0.0393(12) 0.0023(11) 0.0082(11) 0.0382(14)
O8 0.0448(12) 0.0636(14) 0.0451(11) 0.0085(10) -0.0104(9) -0.0052(10)
O9 0.0418(10) 0.0422(11) 0.0403(10) 0.0088(8) 0.0109(8) 0.0151(8)
O10 0.0534(13) 0.0587(13) 0.0428(11) -0.0139(9) 0.0076(9) 0.0113(11)
O11 0.0456(10) 0.0427(10) 0.0296(9) 0.0085(7) 0.0064(7) 0.0068(8)
O12 0.117(6) 0.059(3) 0.050(4) 0.006(3) -0.033(4) -0.004(4)
O12A 0.174(15) 0.088(10) 0.027(4) 0.001(5) -0.005(7) 0.047(8)
CZ1 0.017(4) 0.28(2) 0.073(8) 0.000 0.007(4) 0.000
Cl1 0.042(2) 0.269(9) 0.083(3) 0.047(4) 0.0113(19) 0.027(3)
Cl2 0.077(3) 0.152(5) 0.132(6) -0.060(4) -0.004(4) -0.051(3)

loop_
_atom_type_symbol
_atom_type_description
_atom_type_scat_dispersion_real
_atom_type_scat_dispersion_imag
_atom_type_scat_source
C C 0.0033 0.0016 'International Tables Vol C Tables 4.2.6.8 and 6.1.1.4'
H H 0.0000 0.0000 'International Tables Vol C Tables 4.2.6.8 and 6.1.1.4'
O O 0.0106 0.0060 'International Tables Vol C Tables 4.2.6.8 and 6.1.1.4'
Cl Cl 0.1484 0.1585 'International Tables Vol C Tables 4.2.6.8 and 6.1.1.4'

loop_
_geom_angle_atom_site_label_1
_geom_angle_atom_site_label_2
_geom_angle_atom_site_label_3
_geom_angle
_geom_angle_site_symmetry_1
_geom_angle_site_symmetry_3
C2 C1 C12 113.72(17) . .
C2 C1 C1A 113.29(18) . .
C12 C1 C1A 109.37(18) . .
C1B C1A C1 112.7(2) . .
C3 C2 C7 116.62(19) . .
C3 C2 C1 120.88(19) . .
C7 C2 C1 122.5(2) . .
C2 C3 C4 123.4(2) . .
C2 C3 O1 119.73(18) . .
C4 C3 O1 116.83(19) . .
O6 C3A O1 123.2(2) . .
O6 C3A C3B 126.6(3) . .
O1 C3A C3B 110.2(2) . .
C5 C4 C3 117.0(2) . .
C5 C4 C4A 122.4(2) . .
C3 C4 C4A 120.6(2) . .
O9 C4A C4 110.3(2) . .
O7 C4B O9 123.0(3) . .
O7 C4B C4C 124.9(3) . .
O9 C4B C4C 112.1(3) . .
C4 C5 C6 123.12(19) . .
C4 C5 O2 117.4(2) . .
C6 C5 O2 119.38(19) . .
O8 C5A O2 122.1(2) . .
O8 C5A C5B 127.6(2) . .
O2 C5A C5B 110.2(2) . .
C5 C6 C7 116.63(19) . .
C5 C6 C8 120.25(19) . .
C7 C6 C8 123.1(2) . .
C6 C7 C2 123.2(2) . .
C9 C8 C6 109.26(18) . .
C9 C8 C8A 111.80(18) . .
C6 C8 C8A 113.26(18) . .
C8B C8A C8 113.3(2) . .
C10 C9 C14 116.6(2) . 2
C10 C9 C8 122.93(19) . .
C14 C9 C8 120.46(18) 2 .
C9 C10 C11 123.0(2) . .
C9 C10 O4 118.2(2) . .
C11 C10 O4 118.67(19) . .
O10 C10A O4 122.3(2) . .
O10 C10A C10B 127.4(3) . .
O4 C10A C10B 110.3(2) . .
C13 C11 C10 117.05(19) 2 .
C13 C11 C11A 121.8(2) 2 .
C10 C11 C11A 121.1(2) . .
O11 C11A C11 109.14(19) . .
O12A C11B O12 37.4(7) . .
O12A C11B O11 118.5(7) . .
O12 C11B O11 120.7(5) . .
O12A C11B C11C 121.8(7) . .
O12 C11B C11C 124.2(5) . .
O11 C11B C11C 113.1(3) . .
C14 C12 C13 117.10(19) . .
C14 C12 C1 122.07(19) . .
C13 C12 C1 120.71(19) . .
C11 C13 C12 122.8(2) 2 .
C11 C13 O3 118.12(19) 2 .
C12 C13 O3 118.96(19) . .
O5 C13A O3 122.1(2) . .
O5 C13A C13B 127.3(3) . .
O3 C13A C13B 110.6(2) . .
C12 C14 C9 123.08(19) . 2
C3A O1 C3 116.94(18) . .
C5A O2 C5 116.51(18) . .
C13A O3 C13 117.52(19) . .
C10A O4 C10 116.82(18) . .
C4B O9 C4A 117.1(2) . .
C11B O11 C11A 118.1(2) . .
O12A O12 C11B 70.0(14) . .
O12 O12A C11B 72.6(16) . .
Cl1 CZ1 Cl1 174.6(18) 2_556 .
Cl1 CZ1 Cl2 69.3(7) 2_556 .
Cl1 CZ1 Cl2 105.3(12) . .
Cl1 CZ1 Cl2 105.3(12) 2_556 2_556
Cl1 CZ1 Cl2 69.3(7) . 2_556
Cl2 CZ1 Cl2 39.0(7) . 2_556
CZ1 Cl1 Cl2 56.7(9) . 2_556
Cl2 Cl2 CZ1 70.5(4) 2_556 .
Cl2 Cl2 Cl1 119.9(4) 2_556 2_556
CZ1 Cl2 Cl1 53.9(4) . 2_556
CZ5 OZ3 OZ3 117.2(18) . 2_556
CZ5 OZ3 CZ3 52.0(18) . .
OZ3 OZ3 CZ3 66.6(7) 2_556 .
CZ5 OZ3 CZ5 93(2) . 2_556
OZ3 OZ3 CZ5 26.2(8) 2_556 2_556
CZ3 OZ3 CZ5 41.3(9) . 2_556
CZ5 CZ3 CZ5 118(3) 2_556 .
CZ5 CZ3 OZ3 36.0(14) 2_556 2_556
CZ5 CZ3 OZ3 82(2) . 2_556
CZ5 CZ3 OZ3 82(2) 2_556 .
CZ5 CZ3 OZ3 36.0(14) . .
OZ3 CZ3 OZ3 46.7(13) 2_556 .
OZ3 CZ5 CZ3 92(3) . .
OZ3 CZ5 OZ5 156(3) . .
CZ3 CZ5 OZ5 89.0(19) . .
OZ3 CZ5 OZ3 36.6(14) . 2_556
CZ3 CZ5 OZ3 56.8(17) . 2_556
OZ5 CZ5 OZ3 132.9(17) . 2_556

loop_
_geom_bond_atom_site_label_1
_geom_bond_atom_site_label_2
_geom_bond_distance
_geom_bond_site_symmetry_2
C1 C2 1.525(3) .
C1 C12 1.530(3) .
C1 C1A 1.539(3) .
C1A C1B 1.511(3) .
C2 C3 1.384(3) .
C2 C7 1.402(3) .
C3 C4 1.393(3) .
C3 O1 1.411(3) .
C3A O6 1.191(3) .
C3A O1 1.366(3) .
C3A C3B 1.488(4) .
C4 C5 1.391(3) .
C4 C4A 1.506(3) .
C4A O9 1.447(3) .
C4B O7 1.194(4) .
C4B O9 1.351(3) .
C4B C4C 1.487(4) .
C5 C6 1.393(3) .
C5 O2 1.405(3) .
C5A O8 1.189(3) .
C5A O2 1.379(3) .
C5A C5B 1.487(4) .
C6 C7 1.395(3) .
C6 C8 1.526(3) .
C8 C9 1.524(3) .
C8 C8A 1.533(3) .
C8A C8B 1.522(3) .
C9 C10 1.389(3) .
C9 C14 1.402(3) 2
C10 C11 1.399(3) .
C10 O4 1.405(3) .
C10A O10 1.195(3) .
C10A O4 1.384(3) .
C10A C10B 1.480(4) .
C11 C13 1.386(3) 2
C11 C11A 1.507(3) .
C11A O11 1.465(3) .
C11B O12A 1.218(14) .
C11B O12 1.237(9) .
C11B O11 1.327(3) .
C11B C11C 1.485(4) .
C12 C14 1.385(3) .
C12 C13 1.398(3) .
C13 C11 1.386(3) 2
C13 O3 1.412(3) .
C13A O5 1.197(3) .
C13A O3 1.373(3) .
C13A C13B 1.490(4) .
C14 C9 1.402(3) 2
O12 O12A 0.787(16) .
CZ1 Cl1 1.605(5) 2_556
CZ1 Cl1 1.605(5) .
CZ1 Cl2 1.66(2) .
CZ1 Cl2 1.66(2) 2_556
Cl1 Cl2 1.857(11) 2_556
Cl2 Cl2 1.109(12) 2_556
Cl2 Cl1 1.857(11) 2_556
OZ3 CZ5 0.95(2) .
OZ3 OZ3 1.28(3) 2_556
OZ3 CZ3 1.61(3) .
OZ3 CZ5 1.91(3) 2_556
CZ3 CZ5 1.27(3) 2_556
CZ3 CZ5 1.27(3) .
CZ3 OZ3 1.61(3) 2_556
OZ5 CZ5 1.54(3) .
CZ5 OZ3 1.91(3) 2_556
